data_1554168
loop_
_publ_author_name
'Zhong, Liu'
'Li, Guiliang'
'Liang, Guodong'
'Gao, Haiyang'
'Wu, Qing'

_publ_section_title
;
 Enhancing Thermal Stability and Living Fashion in
 \a-Diimine--Nickel-Catalyzed (Co)polymerization of Ethylene and Polar
 Monomer by Increasing the Steric Bulk of Ligand Backbone
;
_journal_issue 7
_journal_name_full Macromolecules
_journal_page_first 2675
_journal_paper_doi 10.1021/acs.macromol.7b00121
_journal_volume 50
_journal_year 2017
_chemical_formula_moiety 'C40 H44 Br2 N2 Ni, C H2 Cl2'
_chemical_formula_sum 'C41 H46 Br2 Cl2 N2 Ni'
_chemical_formula_weight 856.23
_space_group_crystal_system triclinic
_space_group_IT_number 2
_space_group_name_Hall '-P 1'
_space_group_name_H-M_alt 'P -1'
_atom_sites_solution_hydrogens geom
_audit_creation_date 2016-04-25
_audit_creation_method
;
Olex2 1.2-beta
(compiled 2015.08.17 svn.r3210 for OlexSys, GUI svn.r5083)
;
_cell_angle_alpha 76.750(3)
_cell_angle_beta 69.223(3)
_cell_angle_gamma 75.674(3)
_cell_formula_units_Z 4
_cell_length_a 16.4259(5)
_cell_length_b 17.1593(4)
_cell_length_c 17.2162(6)
_cell_measurement_reflns_used 15098
_cell_measurement_temperature 150
_cell_measurement_theta_max 66.8270
_cell_measurement_theta_min 2.9330
_cell_volume 4342.0(2)
_computing_molecular_graphics 'Olex2 (Dolomanov et al., 2009)'
_computing_publication_material 'Olex2 (Dolomanov et al., 2009)'
_computing_structure_refinement 'ShelXL (Sheldrick, 2015)'
_computing_structure_solution 'ShelXS (Sheldrick, 2008)'
_diffrn_ambient_temperature 150
_diffrn_measured_fraction_theta_full 0.979
_diffrn_measured_fraction_theta_max 0.979
_diffrn_measurement_device_type 'multiwire proportional'
_diffrn_measurement_method 'phi and omega scans'
_diffrn_radiation_monochromator graphite
_diffrn_radiation_type CuK\a
_diffrn_radiation_wavelength 1.54178
_diffrn_reflns_av_R_equivalents 0.0376
_diffrn_reflns_av_unetI/netI 0.0399
_diffrn_reflns_Laue_measured_fraction_full 0.979
_diffrn_reflns_Laue_measured_fraction_max 0.979
_diffrn_reflns_limit_h_max 19
_diffrn_reflns_limit_h_min -19
_diffrn_reflns_limit_k_max 20
_diffrn_reflns_limit_k_min -11
_diffrn_reflns_limit_l_max 20
_diffrn_reflns_limit_l_min -18
_diffrn_reflns_number 34730
_diffrn_reflns_point_group_measured_fraction_full 0.979
_diffrn_reflns_point_group_measured_fraction_max 0.979
_diffrn_reflns_theta_full 67.226
_diffrn_reflns_theta_max 67.226
_diffrn_reflns_theta_min 2.691
_exptl_absorpt_coefficient_mu 4.137
_exptl_absorpt_correction_T_max 1.00000
_exptl_absorpt_correction_T_min 0.71336
_exptl_absorpt_correction_type multi-scan
_exptl_crystal_colour colourless
_exptl_crystal_colour_primary colourless
_exptl_crystal_density_diffrn 1.310
_exptl_crystal_description block
_exptl_crystal_F_000 1752
_exptl_crystal_size_max 0.2
_exptl_crystal_size_mid 0.2
_exptl_crystal_size_min 0.2
_refine_diff_density_max 1.077
_refine_diff_density_min -1.154
_refine_diff_density_rms 0.080
_refine_ls_extinction_method none
_refine_ls_goodness_of_fit_ref 1.024
_refine_ls_hydrogen_treatment constr
_refine_ls_matrix_type full
_refine_ls_number_parameters 916
_refine_ls_number_reflns 15263
_refine_ls_number_restraints 0
_refine_ls_restrained_S_all 1.024
_refine_ls_R_factor_all 0.0537
_refine_ls_R_factor_gt 0.0457
_refine_ls_shift/su_max 0.001
_refine_ls_shift/su_mean 0.000
_refine_ls_structure_factor_coef Fsqd
_refine_ls_weighting_details 'w=1/[\s^2^(Fo^2^)+(0.0708P)^2^+3.8559P] where P=(Fo^2^+2Fc^2^)/3'
_refine_ls_weighting_scheme calc
_refine_ls_wR_factor_gt 0.1216
_refine_ls_wR_factor_ref 0.1291
_reflns_Friedel_coverage 0.000
_reflns_number_gt 12933
_reflns_number_total 15263
_reflns_threshold_expression 'I > 2\s(I)'
_cod_data_source_file ma7b00121_si_003.cif
_cod_data_source_block 07015a_sq
_cod_original_cell_volume 4342.0(3)
_cod_database_code 1554168
_shelx_space_group_comment
;
The symmetry employed for this shelxl refinement is uniquely defined
by the following loop, which should always be used as a source of
symmetry information in preference to the above space-group names.
They are only intended as comments.
;
_olex2_refinement_description
;
1. Fixed Uiso
 At 1.2 times of:
  All C(H) groups, All C(H,H) groups
 At 1.5 times of:
  All C(H,H,H) groups
2. Others
 Sof(C1)=Sof(H1A)=Sof(H1B)=Sof(H1C)=Sof(C95A)=Sof(H95D)=Sof(H95E)=Sof(H95F)=
 Sof(C91A)=Sof(H91D)=Sof(H91E)=Sof(H91F)=1-FVAR(1)
 Sof(C91)=Sof(H91A)=Sof(H91B)=Sof(H91C)=Sof(C95)=Sof(H95A)=Sof(H95B)=Sof(H95C)=
 Sof(C106)=Sof(H10A)=Sof(H10B)=Sof(H10C)=FVAR(1)
3.a Ternary CH refined with riding coordinates:
 C26(H26), C31(H31), C34(H34), C48(H48)
3.b Secondary CH2 refined with riding coordinates:
 C124(H12A,H12B), C126(H12C,H12D)
3.c Aromatic/amide H refined with riding coordinates:
 C18(H18), C22(H22), C23(H23), C29(H29), C33(H33), C36(H36), C37(H37),
 C39(H39), C40(H40), C42(H42), C44(H44), C46(H46), C47(H47), C49(H49), C53(H53),
  C55(H55), C59(H59), C62(H62), C64(H64), C67(H67), C70(H70), C76(H76),
 C78(H78), C96(H96)
3.d Idealised Me refined as rotating group:
 C25(H25A,H25B,H25C), C41(H41A,H41B,H41C), C60(H60A,H60B,H60C), C65(H65A,H65B,
 H65C), C69(H69A,H69B,H69C), C71(H71A,H71B,H71C), C72(H72A,H72B,H72C), C73(H73A,
 H73B,H73C), C74(H74A,H74B,H74C), C75(H75A,H75B,H75C), C77(H77A,H77B,H77C),
 C80(H80A,H80B,H80C), C84(H84A,H84B,H84C), C85(H85A,H85B,H85C), C86(H86A,H86B,
 H86C), C87(H87A,H87B,H87C), C91(H91A,H91B,H91C), C95(H95A,H95B,H95C),
 C106(H10A,H10B,H10C), C113(H11A,H11B,H11C), C1(H1A,H1B,H1C), C95A(H95D,H95E,
 H95F), C91A(H91D,H91E,H91F)
;
_shelx_shelxl_version_number 2014/7
_olex2_submission_special_instructions 'No special instructions were received'

loop_
_space_group_symop_operation_xyz
'x, y, z'
'-x, -y, -z'

loop_
_atom_site_label
_atom_site_type_symbol
_atom_site_fract_x
_atom_site_fract_y
_atom_site_fract_z
_atom_site_U_iso_or_equiv
_atom_site_adp_type
_atom_site_occupancy
_atom_site_site_symmetry_order
_atom_site_calc_flag
_atom_site_refinement_flags_posn
_atom_site_refinement_flags_occupancy
_atom_site_disorder_assembly
_atom_site_disorder_group
Br3 Br 0.58472(2) 0.10853(2) 0.24764(2) 0.03895(10) Uani 1 1 d . . . .
Br2 Br 0.86319(3) 0.86264(2) -0.06023(2) 0.04365(11) Uani 1 1 d . . . .
Br1 Br 0.86694(3) 0.61788(2) 0.03025(3) 0.05285(12) Uani 1 1 d . . . .
Br4 Br 0.45258(3) 0.33801(2) 0.24131(3) 0.05384(13) Uani 1 1 d . . . .
Ni2 Ni 0.45291(3) 0.20059(3) 0.25486(3) 0.02629(12) Uani 1 1 d . . . .
Ni1 Ni 0.88889(3) 0.74518(3) 0.03345(3) 0.02802(12) Uani 1 1 d . . . .
N2 N 0.84029(16) 0.76575(13) 0.15420(16) 0.0241(5) Uani 1 1 d . . . .
N4 N 0.35579(16) 0.15317(13) 0.35095(14) 0.0218(5) Uani 1 1 d . . . .
N3 N 0.37860(16) 0.19089(14) 0.18716(15) 0.0243(5) Uani 1 1 d . . . .
N1 N 1.00405(16) 0.75028(14) 0.04779(15) 0.0245(5) Uani 1 1 d . . . .
C8 C 0.35526(18) 0.12421(16) 0.43644(17) 0.0221(5) Uani 1 1 d . . . .
C9 C 0.38567(18) 0.04157(16) 0.45932(18) 0.0239(6) Uani 1 1 d . . . .
C10 C 0.3963(2) 0.20746(19) 0.09701(19) 0.0304(6) Uani 1 1 d . . . .
C11 C 0.14913(19) 0.20262(17) 0.26725(19) 0.0253(6) Uani 1 1 d . . . .
C12 C 0.23158(19) 0.06311(17) 0.2444(2) 0.0265(6) Uani 1 1 d . . . .
C13 C 0.99285(19) 0.76021(15) 0.12260(18) 0.0228(6) Uani 1 1 d . . . .
C14 C 0.21802(19) 0.04081(17) 0.33053(19) 0.0249(6) Uani 1 1 d . . . .
C15 C 0.6977(2) 0.85480(19) 0.1967(2) 0.0324(7) Uani 1 1 d . . . .
C16 C 1.0502(2) 0.69802(17) 0.23600(18) 0.0254(6) Uani 1 1 d . . . .
C17 C 0.0184(2) 0.30773(17) 0.2952(2) 0.0293(6) Uani 1 1 d . . . .
C18 C 0.0672(2) 0.22154(18) 0.4104(2) 0.0292(6) Uani 1 1 d . . . .
H18 H 0.0591 0.2072 0.4690 0.035 Uiso 1 1 calc R . . .
C19 C 1.02262(19) 0.84624(17) 0.19811(18) 0.0234(6) Uani 1 1 d . . . .
C20 C 0.30664(19) 0.16771(16) 0.23434(18) 0.0233(6) Uani 1 1 d . . . .
C21 C 0.93791(19) 0.84977(16) 0.25650(18) 0.0232(6) Uani 1 1 d . . . .
C22 C 0.8985(2) 0.91546(17) 0.29986(19) 0.0263(6) Uani 1 1 d . . . .
H22 H 0.8405 0.9174 0.3391 0.032 Uiso 1 1 calc R . . .
C23 C 1.1191(2) 0.63683(17) 0.2489(2) 0.0298(6) Uani 1 1 d . . . .
H23 H 1.1762 0.6344 0.2081 0.036 Uiso 1 1 calc R . . .
C24 C 0.90174(19) 0.76644(15) 0.18290(18) 0.0225(6) Uani 1 1 d . . . .
C25 C 0.4163(2) -0.01810(17) 0.3984(2) 0.0300(6) Uani 1 1 d . . . .
H25A H 0.3661 -0.0230 0.3829 0.045 Uiso 1 1 calc GR . . .
H25B H 0.4408 -0.0714 0.4248 0.045 Uiso 1 1 calc GR . . .
H25C H 0.4621 0.0013 0.3479 0.045 Uiso 1 1 calc GR . . .
C26 C 0.89837(19) 0.77467(17) 0.26976(18) 0.0245(6) Uani 1 1 d . . . .
H26 H 0.8376 0.7775 0.3116 0.029 Uiso 1 1 calc R . . .
C27 C 0.9444(2) 0.97884(17) 0.28551(19) 0.0264(6) Uani 1 1 d . . . .
C28 C 0.74835(19) 0.77648(17) 0.20440(19) 0.0255(6) Uani 1 1 d . . . .
C29 C 1.0667(2) 0.91039(18) 0.18040(19) 0.0273(6) Uani 1 1 d . . . .
H29 H 1.1231 0.9100 0.1385 0.033 Uiso 1 1 calc R . . .
C30 C 0.7124(2) 0.70948(19) 0.2540(2) 0.0343(7) Uani 1 1 d . . . .
C31 C 1.05955(19) 0.76695(16) 0.16114(18) 0.0238(6) Uani 1 1 d . . . .
H31 H 1.1212 0.7643 0.1209 0.029 Uiso 1 1 calc R . . .
C32 C 1.0911(2) 0.74511(19) -0.01429(19) 0.0283(6) Uani 1 1 d . . . .
C33 C 0.3884(2) 0.01530(18) 0.54112(19) 0.0289(6) Uani 1 1 d . . . .
H33 H 0.4092 -0.0405 0.5583 0.035 Uiso 1 1 calc R . . .
C34 C 0.2308(2) 0.15351(17) 0.21198(19) 0.0261(6) Uani 1 1 d . . . .
H34 H 0.2376 0.1686 0.1506 0.031 Uiso 1 1 calc R . . .
C35 C 0.13772(19) 0.18036(17) 0.35348(19) 0.0255(6) Uani 1 1 d . . . .
C36 C 0.2176(2) -0.03928(18) 0.3685(2) 0.0294(6) Uani 1 1 d . . . .
H36 H 0.2067 -0.0531 0.4275 0.035 Uiso 1 1 calc R . . .
C37 C 1.0274(2) 0.97534(18) 0.2247(2) 0.0290(6) Uani 1 1 d . . . .
H37 H 1.0582 1.0189 0.2130 0.035 Uiso 1 1 calc R . . .
C38 C 0.9653(2) 0.70141(17) 0.29328(19) 0.0271(6) Uani 1 1 d . . . .
C39 C 0.0907(2) 0.26551(17) 0.2385(2) 0.0287(6) Uani 1 1 d . . . .
H39 H 0.0997 0.2802 0.1798 0.034 Uiso 1 1 calc R . . .
C40 C 1.0193(2) 0.5830(2) 0.3772(2) 0.0391(8) Uani 1 1 d . . . .
H40 H 1.0081 0.5431 0.4263 0.047 Uiso 1 1 calc R . . .
C41 C 0.3019(3) 0.3483(2) 0.1112(2) 0.0441(8) Uani 1 1 d . . . .
H41A H 0.2511 0.3272 0.1540 0.066 Uiso 1 1 calc GR . . .
H41B H 0.2807 0.3953 0.0741 0.066 Uiso 1 1 calc GR . . .
H41C H 0.3363 0.3650 0.1388 0.066 Uiso 1 1 calc GR . . .
C42 C 0.3612(2) 0.0695(2) 0.5980(2) 0.0326(7) Uani 1 1 d . . . .
H42 H 0.3624 0.0505 0.6540 0.039 Uiso 1 1 calc R . . .
C43 C 0.29428(19) 0.14465(15) 0.32635(17) 0.0217(5) Uani 1 1 d . . . .
C44 C 0.2500(2) -0.07754(19) 0.2340(2) 0.0346(7) Uani 1 1 d . . . .
H44 H 0.2624 -0.1184 0.2003 0.042 Uiso 1 1 calc R . . .
C46 C 0.0082(2) 0.28432(18) 0.3808(2) 0.0313(6) Uani 1 1 d . . . .
H46 H -0.0406 0.3121 0.4202 0.038 Uiso 1 1 calc R . . .
C47 C 0.3325(2) 0.1507(2) 0.5734(2) 0.0317(7) Uani 1 1 d . . . .
H47 H 0.3153 0.1874 0.6126 0.038 Uiso 1 1 calc R . . .
C48 C 0.20942(19) 0.11194(16) 0.37443(18) 0.0239(6) Uani 1 1 d . . . .
H48 H 0.2001 0.0959 0.4362 0.029 Uiso 1 1 calc R . . .
C49 C 0.2492(2) 0.00305(19) 0.1956(2) 0.0311(6) Uani 1 1 d . . . .
H49 H 0.2606 0.0170 0.1365 0.037 Uiso 1 1 calc R . . .
C50 C 1.1053(2) 0.57882(18) 0.3214(2) 0.0347(7) Uani 1 1 d . . . .
C51 C 0.3281(2) 0.18030(18) 0.49265(19) 0.0274(6) Uani 1 1 d . . . .
C52 C 0.3594(2) 0.2829(2) 0.0602(2) 0.0382(8) Uani 1 1 d . . . .
C53 C 0.9497(2) 0.64281(19) 0.3641(2) 0.0338(7) Uani 1 1 d . . . .
H53 H 0.8918 0.6436 0.4032 0.041 Uiso 1 1 calc R . . .
C54 C 0.2332(2) -0.10033(18) 0.3202(2) 0.0317(7) Uani 1 1 d . . . .
C55 C 0.6213(2) 0.7226(2) 0.2962(2) 0.0437(8) Uani 1 1 d . . . .
H55 H 0.5945 0.6784 0.3315 0.052 Uiso 1 1 calc R . . .
C56 C 1.1205(2) 0.8172(2) -0.0598(2) 0.0356(7) Uani 1 1 d . . . .
C57 C 0.4480(2) 0.1454(2) 0.0510(2) 0.0380(7) Uani 1 1 d . . . .
C58 C -0.0457(2) 0.37752(19) 0.2618(2) 0.0357(7) Uani 1 1 d . . . .
C59 C 1.2034(3) 0.8092(3) -0.1207(2) 0.0499(9) Uani 1 1 d . . . .
H59 H 1.2257 0.8567 -0.1531 0.060 Uiso 1 1 calc R . . .
C60 C 0.2945(3) 0.2685(2) 0.4664(2) 0.0401(8) Uani 1 1 d . . . .
H60A H 0.3377 0.2896 0.4146 0.060 Uiso 1 1 calc GR . . .
H60B H 0.2858 0.2993 0.5110 0.060 Uiso 1 1 calc GR . . .
H60C H 0.2380 0.2742 0.4564 0.060 Uiso 1 1 calc GR . . .
C61 C 0.2295(3) -0.18963(19) 0.3608(2) 0.0392(8) Uani 1 1 d . . . .
C62 C 0.3773(3) 0.2948(3) -0.0266(3) 0.0538(10) Uani 1 1 d . . . .
H62 H 0.3532 0.3452 -0.0539 0.065 Uiso 1 1 calc R . . .
C63 C 1.1413(2) 0.6679(2) -0.0259(2) 0.0372(7) Uani 1 1 d . . . .
C64 C 0.4640(3) 0.1617(3) -0.0353(2) 0.0546(10) Uani 1 1 d . . . .
H64 H 0.4999 0.1211 -0.0686 0.066 Uiso 1 1 calc R . . .
C65 C 0.7399(3) 0.9272(2) 0.1479(3) 0.0503(10) Uani 1 1 d . . . .
H65A H 0.7815 0.9343 0.1738 0.076 Uiso 1 1 calc GR . . .
H65B H 0.6940 0.9761 0.1485 0.076 Uiso 1 1 calc GR . . .
H65C H 0.7719 0.9182 0.0897 0.076 Uiso 1 1 calc GR . . .
C66 C 0.9082(2) 1.04720(18) 0.3389(2) 0.0304(6) Uani 1 1 d . . . .
C67 C 1.2238(3) 0.6644(3) -0.0881(3) 0.0521(10) Uani 1 1 d . . . .
H67 H 1.2600 0.6129 -0.0985 0.062 Uiso 1 1 calc R . . .
C68 C 1.1810(3) 0.5121(2) 0.3388(3) 0.0460(9) Uani 1 1 d . . . .
C69 C 0.0041(3) 0.4473(2) 0.2103(3) 0.0462(9) Uani 1 1 d . . . .
H69A H 0.0211 0.4710 0.2476 0.069 Uiso 1 1 calc GR . . .
H69B H -0.0344 0.4892 0.1835 0.069 Uiso 1 1 calc GR . . .
H69C H 0.0574 0.4260 0.1669 0.069 Uiso 1 1 calc GR . . .
C70 C 0.6075(2) 0.8637(2) 0.2392(2) 0.0420(8) Uani 1 1 d . . . .
H70 H 0.5712 0.9160 0.2347 0.050 Uiso 1 1 calc R . . .
C71 C 1.1095(3) 0.5922(2) 0.0276(3) 0.0511(10) Uani 1 1 d . . . .
H71A H 1.0968 0.5953 0.0870 0.077 Uiso 1 1 calc GR . . .
H71B H 1.1554 0.5445 0.0122 0.077 Uiso 1 1 calc GR . . .
H71C H 1.0555 0.5874 0.0184 0.077 Uiso 1 1 calc GR . . .
C72 C 0.7687(3) 0.6266(2) 0.2641(3) 0.0489(9) Uani 1 1 d . . . .
H72A H 0.7909 0.6053 0.2107 0.073 Uiso 1 1 calc GR . . .
H72B H 0.7332 0.5898 0.3078 0.073 Uiso 1 1 calc GR . . .
H72C H 0.8188 0.6307 0.2803 0.073 Uiso 1 1 calc GR . . .
C73 C 0.8089(2) 1.0551(2) 0.3836(2) 0.0409(8) Uani 1 1 d . . . .
H73A H 0.7782 1.0630 0.3421 0.061 Uiso 1 1 calc GR . . .
H73B H 0.7879 1.1020 0.4137 0.061 Uiso 1 1 calc GR . . .
H73C H 0.7967 1.0054 0.4237 0.061 Uiso 1 1 calc GR . . .
C74 C 1.0678(3) 0.9001(2) -0.0435(2) 0.0443(8) Uani 1 1 d . . . .
H74A H 1.0070 0.9034 -0.0425 0.066 Uiso 1 1 calc GR . . .
H74B H 1.0949 0.9416 -0.0881 0.066 Uiso 1 1 calc GR . . .
H74C H 1.0669 0.9095 0.0109 0.066 Uiso 1 1 calc GR . . .
C75 C 0.9269(3) 1.1296(2) 0.2858(3) 0.0514(10) Uani 1 1 d . . . .
H75A H 0.9909 1.1269 0.2603 0.077 Uiso 1 1 calc GR . . .
H75B H 0.9024 1.1720 0.3218 0.077 Uiso 1 1 calc GR . . .
H75C H 0.8991 1.1425 0.2414 0.077 Uiso 1 1 calc GR . . .
C76 C 1.2536(3) 0.7342(3) -0.1348(3) 0.0586(12) Uani 1 1 d . . . .
H76 H 1.3097 0.7303 -0.1773 0.070 Uiso 1 1 calc R . . .
C77 C 0.9565(3) 1.0261(2) 0.4053(2) 0.0461(9) Uani 1 1 d . . . .
H77A H 0.9419 0.9754 0.4423 0.069 Uiso 1 1 calc GR . . .
H77B H 0.9377 1.0702 0.4388 0.069 Uiso 1 1 calc GR . . .
H77C H 1.0206 1.0192 0.3771 0.069 Uiso 1 1 calc GR . . .
C78 C 0.5699(2) 0.7985(3) 0.2874(3) 0.0478(9) Uani 1 1 d . . . .
H78 H 0.5078 0.8058 0.3151 0.057 Uiso 1 1 calc R . . .
C80 C 1.1643(4) 0.4296(2) 0.3362(5) 0.091(2) Uani 1 1 d . . . .
H80A H 1.1079 0.4201 0.3787 0.137 Uiso 1 1 calc GR . . .
H80B H 1.2124 0.3868 0.3480 0.137 Uiso 1 1 calc GR . . .
H80C H 1.1620 0.4286 0.2804 0.137 Uiso 1 1 calc GR . . .
C84 C 1.2697(3) 0.5246(3) 0.2751(4) 0.0700(14) Uani 1 1 d . . . .
H84A H 1.2691 0.5229 0.2188 0.105 Uiso 1 1 calc GR . . .
H84B H 1.3164 0.4814 0.2888 0.105 Uiso 1 1 calc GR . . .
H84C H 1.2811 0.5777 0.2764 0.105 Uiso 1 1 calc GR . . .
C85 C -0.0797(3) 0.3487(2) 0.2032(3) 0.0490(10) Uani 1 1 d . . . .
H85A H -0.0293 0.3252 0.1587 0.074 Uiso 1 1 calc GR . . .
H85B H -0.1155 0.3951 0.1779 0.074 Uiso 1 1 calc GR . . .
H85C H -0.1160 0.3074 0.2354 0.074 Uiso 1 1 calc GR . . .
C86 C 0.4833(3) 0.0636(2) 0.0938(2) 0.0455(9) Uani 1 1 d . . . .
H86A H 0.5145 0.0714 0.1298 0.068 Uiso 1 1 calc GR . . .
H86B H 0.5245 0.0308 0.0512 0.068 Uiso 1 1 calc GR . . .
H86C H 0.4340 0.0355 0.1281 0.068 Uiso 1 1 calc GR . . .
C87 C -0.1241(3) 0.4107(3) 0.3325(3) 0.0569(11) Uani 1 1 d . . . .
H87A H -0.1559 0.3667 0.3665 0.085 Uiso 1 1 calc GR . . .
H87B H -0.1640 0.4539 0.3086 0.085 Uiso 1 1 calc GR . . .
H87C H -0.1030 0.4328 0.3680 0.085 Uiso 1 1 calc GR . . .
C91 C 0.2194(9) -0.2055(5) 0.4570(5) 0.059(3) Uani 0.678(16) 1 d . P A 1
H91A H 0.2673 -0.1871 0.4651 0.089 Uiso 0.678(16) 1 calc GR P A 1
H91B H 0.2224 -0.2639 0.4783 0.089 Uiso 0.678(16) 1 calc GR P A 1
H91C H 0.1622 -0.1755 0.4877 0.089 Uiso 0.678(16) 1 calc GR P A 1
C95 C 0.3167(6) -0.2449(4) 0.3206(6) 0.069(3) Uani 0.678(16) 1 d . P A 1
H95A H 0.3309 -0.2337 0.2593 0.103 Uiso 0.678(16) 1 calc GR P A 1
H95B H 0.3104 -0.3020 0.3407 0.103 Uiso 0.678(16) 1 calc GR P A 1
H95C H 0.3644 -0.2343 0.3362 0.103 Uiso 0.678(16) 1 calc GR P A 1
C96 C 0.4290(4) 0.2351(3) -0.0737(2) 0.0611(12) Uani 1 1 d . . . .
H96 H 0.4406 0.2447 -0.1329 0.073 Uiso 1 1 calc R . . .
C106 C 0.1526(8) -0.2161(5) 0.3533(8) 0.065(3) Uani 0.678(16) 1 d . P A 1
H10A H 0.0976 -0.1802 0.3792 0.097 Uiso 0.678(16) 1 calc GR P A 1
H10B H 0.1501 -0.2723 0.3820 0.097 Uiso 0.678(16) 1 calc GR P A 1
H10C H 0.1599 -0.2133 0.2937 0.097 Uiso 0.678(16) 1 calc GR P A 1
C113 C 1.1860(4) 0.5142(3) 0.4260(3) 0.0728(14) Uani 1 1 d . . . .
H11A H 1.1951 0.5681 0.4275 0.109 Uiso 1 1 calc GR . . .
H11B H 1.2356 0.4728 0.4366 0.109 Uiso 1 1 calc GR . . .
H11C H 1.1306 0.5030 0.4693 0.109 Uiso 1 1 calc GR . . .
Cl3 Cl 0.29983(11) 0.87736(14) 0.01027(9) 0.1015(5) Uani 1 1 d . . . .
Cl1 Cl 0.46421(14) 0.76545(13) 0.52806(15) 0.1226(7) Uani 1 1 d . . . .
Cl2 Cl 0.31154(14) 0.69525(15) 0.63216(14) 0.1202(7) Uani 1 1 d . . . .
Cl4 Cl 0.32096(17) 0.7113(2) 0.09069(19) 0.1797(14) Uani 1 1 d . . . .
C124 C 0.3552(5) 0.7766(5) 0.0005(4) 0.099(2) Uani 1 1 d . . . .
H12A H 0.3446 0.7594 -0.0456 0.118 Uiso 1 1 calc R . . .
H12B H 0.4197 0.7742 -0.0145 0.118 Uiso 1 1 calc R . . .
C126 C 0.3944(5) 0.7438(5) 0.6251(5) 0.098(2) Uani 1 1 d . . . .
H12C H 0.3667 0.7953 0.6482 0.118 Uiso 1 1 calc R . . .
H12D H 0.4292 0.7093 0.6611 0.118 Uiso 1 1 calc R . . .
C1 C 0.1278(11) -0.1905(10) 0.3926(14) 0.061(5) Uani 0.322(16) 1 d . P A 2
H1A H 0.0972 -0.1527 0.4332 0.092 Uiso 0.322(16) 1 calc GR P A 2
H1B H 0.1176 -0.2456 0.4197 0.092 Uiso 0.322(16) 1 calc GR P A 2
H1C H 0.1048 -0.1739 0.3447 0.092 Uiso 0.322(16) 1 calc GR P A 2
C95A C 0.2655(15) -0.2423(7) 0.2877(10) 0.066(7) Uani 0.322(16) 1 d . P A 2
H95D H 0.2298 -0.2224 0.2496 0.099 Uiso 0.322(16) 1 calc GR P A 2
H95E H 0.2616 -0.2994 0.3115 0.099 Uiso 0.322(16) 1 calc GR P A 2
H95F H 0.3274 -0.2378 0.2564 0.099 Uiso 0.322(16) 1 calc GR P A 2
C91A C 0.275(2) -0.2113(9) 0.4184(19) 0.073(7) Uani 0.322(16) 1 d . P A 2
H91D H 0.3373 -0.2088 0.3893 0.109 Uiso 0.322(16) 1 calc GR P A 2
H91E H 0.2688 -0.2669 0.4472 0.109 Uiso 0.322(16) 1 calc GR P A 2
H91F H 0.2499 -0.1738 0.4596 0.109 Uiso 0.322(16) 1 calc GR P A 2

loop_
_atom_site_aniso_label
_atom_site_aniso_U_11
_atom_site_aniso_U_22
_atom_site_aniso_U_33
_atom_site_aniso_U_23
_atom_site_aniso_U_13
_atom_site_aniso_U_12
Br3 0.03369(18) 0.03007(17) 0.0480(2) -0.00229(14) -0.01213(15) -0.00151(13)
Br2 0.0569(2) 0.0461(2) 0.0377(2) 0.00600(15) -0.03209(17) -0.01284(17)
Br1 0.0620(3) 0.0406(2) 0.0694(3) -0.01889(18) -0.0250(2) -0.01725(18)
Br4 0.0631(3) 0.02499(18) 0.0860(3) -0.00177(17) -0.0436(2) -0.00696(16)
Ni2 0.0281(3) 0.0275(3) 0.0284(3) 0.0008(2) -0.0151(2) -0.0100(2)
Ni1 0.0303(3) 0.0311(3) 0.0292(3) -0.0055(2) -0.0154(2) -0.0074(2)
N2 0.0271(12) 0.0166(10) 0.0320(13) -0.0011(9) -0.0152(10) -0.0037(9)
N4 0.0279(12) 0.0182(10) 0.0232(12) -0.0019(9) -0.0150(10) -0.0024(9)
N3 0.0308(13) 0.0223(11) 0.0242(12) -0.0003(9) -0.0142(10) -0.0078(10)
N1 0.0282(13) 0.0214(11) 0.0250(12) -0.0011(9) -0.0113(10) -0.0046(9)
C8 0.0219(13) 0.0259(13) 0.0223(14) -0.0010(11) -0.0120(11) -0.0059(11)
C9 0.0234(14) 0.0240(13) 0.0269(14) 0.0005(11) -0.0123(11) -0.0065(11)
C10 0.0359(17) 0.0359(16) 0.0259(15) 0.0025(12) -0.0159(13) -0.0156(13)
C11 0.0279(15) 0.0244(13) 0.0305(15) -0.0025(11) -0.0158(12) -0.0089(11)
C12 0.0266(14) 0.0266(14) 0.0348(16) -0.0038(12) -0.0187(12) -0.0073(11)
C13 0.0279(14) 0.0153(12) 0.0267(15) 0.0030(10) -0.0133(12) -0.0056(10)
C14 0.0253(14) 0.0255(14) 0.0313(15) -0.0041(11) -0.0165(12) -0.0069(11)
C15 0.0343(17) 0.0338(16) 0.0326(16) -0.0115(13) -0.0181(13) 0.0046(13)
C16 0.0324(15) 0.0230(13) 0.0262(14) -0.0011(11) -0.0165(12) -0.0068(12)
C17 0.0323(16) 0.0228(14) 0.0396(17) -0.0007(12) -0.0199(14) -0.0081(12)
C18 0.0340(16) 0.0272(14) 0.0304(16) 0.0003(12) -0.0144(13) -0.0108(12)
C19 0.0268(14) 0.0244(13) 0.0231(14) -0.0004(11) -0.0143(11) -0.0056(11)
C20 0.0318(15) 0.0181(12) 0.0246(14) -0.0006(10) -0.0158(12) -0.0053(11)
C21 0.0256(14) 0.0241(13) 0.0236(14) 0.0007(11) -0.0127(11) -0.0078(11)
C22 0.0294(15) 0.0267(14) 0.0268(15) -0.0013(11) -0.0135(12) -0.0079(12)
C23 0.0354(16) 0.0252(14) 0.0359(17) -0.0047(12) -0.0205(14) -0.0044(12)
C24 0.0280(14) 0.0146(12) 0.0265(14) 0.0004(10) -0.0129(12) -0.0038(10)
C25 0.0375(17) 0.0221(13) 0.0351(16) -0.0016(12) -0.0190(13) -0.0050(12)
C26 0.0266(14) 0.0245(13) 0.0246(14) -0.0014(11) -0.0102(12) -0.0076(11)
C27 0.0297(15) 0.0234(13) 0.0317(15) -0.0003(11) -0.0170(12) -0.0074(11)
C28 0.0258(14) 0.0276(14) 0.0295(15) -0.0080(11) -0.0148(12) -0.0037(11)
C29 0.0250(14) 0.0315(15) 0.0268(14) 0.0010(12) -0.0104(12) -0.0096(12)
C30 0.0360(17) 0.0315(16) 0.0409(18) -0.0064(13) -0.0132(14) -0.0138(13)
C31 0.0253(14) 0.0243(13) 0.0247(14) -0.0003(11) -0.0130(11) -0.0056(11)
C32 0.0271(15) 0.0381(16) 0.0249(15) -0.0066(12) -0.0123(12) -0.0077(12)
C33 0.0292(16) 0.0306(15) 0.0302(16) 0.0035(12) -0.0170(13) -0.0073(12)
C34 0.0294(15) 0.0268(14) 0.0290(15) -0.0013(11) -0.0173(12) -0.0084(11)
C35 0.0274(15) 0.0222(13) 0.0330(16) 0.0004(11) -0.0163(12) -0.0096(11)
C36 0.0303(15) 0.0281(15) 0.0371(17) -0.0034(12) -0.0180(13) -0.0092(12)
C37 0.0308(16) 0.0248(14) 0.0358(16) 0.0015(12) -0.0147(13) -0.0124(12)
C38 0.0335(16) 0.0244(14) 0.0284(15) 0.0000(11) -0.0170(13) -0.0071(12)
C39 0.0335(16) 0.0252(14) 0.0355(16) 0.0001(12) -0.0207(13) -0.0098(12)
C40 0.050(2) 0.0314(16) 0.0383(18) 0.0118(13) -0.0232(16) -0.0149(15)
C41 0.049(2) 0.0335(17) 0.050(2) 0.0082(15) -0.0282(18) -0.0033(15)
C42 0.0295(16) 0.0476(18) 0.0244(15) -0.0003(13) -0.0157(12) -0.0076(13)
C43 0.0289(15) 0.0163(12) 0.0239(14) -0.0012(10) -0.0143(12) -0.0044(10)
C44 0.0392(18) 0.0279(15) 0.0478(19) -0.0102(14) -0.0254(15) -0.0047(13)
C46 0.0312(16) 0.0255(14) 0.0392(17) -0.0039(12) -0.0137(13) -0.0058(12)
C47 0.0292(15) 0.0403(17) 0.0308(16) -0.0117(13) -0.0152(13) -0.0013(13)
C48 0.0268(14) 0.0242(13) 0.0264(14) -0.0020(11) -0.0146(12) -0.0073(11)
C49 0.0331(16) 0.0332(16) 0.0361(17) -0.0071(13) -0.0217(14) -0.0049(13)
C50 0.048(2) 0.0220(14) 0.0424(18) 0.0013(13) -0.0275(16) -0.0077(13)
C51 0.0266(15) 0.0301(15) 0.0295(15) -0.0073(12) -0.0142(12) -0.0018(12)
C52 0.048(2) 0.0393(17) 0.0341(17) 0.0091(14) -0.0248(15) -0.0166(15)
C53 0.0395(18) 0.0342(16) 0.0305(16) 0.0019(13) -0.0135(14) -0.0141(14)
C54 0.0316(16) 0.0246(14) 0.0462(19) -0.0043(13) -0.0206(14) -0.0069(12)
C55 0.0365(19) 0.058(2) 0.0409(19) -0.0151(16) -0.0016(15) -0.0248(17)
C56 0.0384(18) 0.0483(19) 0.0266(16) 0.0018(13) -0.0164(14) -0.0175(15)
C57 0.049(2) 0.0424(18) 0.0306(17) -0.0072(14) -0.0143(15) -0.0178(15)
C58 0.0349(17) 0.0273(15) 0.050(2) -0.0016(14) -0.0243(15) -0.0022(13)
C59 0.046(2) 0.076(3) 0.0326(19) -0.0013(18) -0.0105(16) -0.029(2)
C60 0.050(2) 0.0324(16) 0.0415(19) -0.0124(14) -0.0232(16) 0.0046(15)
C61 0.052(2) 0.0238(15) 0.050(2) -0.0049(14) -0.0239(17) -0.0108(14)
C62 0.072(3) 0.057(2) 0.041(2) 0.0164(18) -0.035(2) -0.025(2)
C63 0.0314(17) 0.0443(18) 0.0430(19) -0.0182(15) -0.0169(14) -0.0019(14)
C64 0.076(3) 0.061(2) 0.035(2) -0.0138(18) -0.0153(19) -0.024(2)
C65 0.067(3) 0.0248(16) 0.051(2) -0.0036(15) -0.0184(19) 0.0055(16)
C66 0.0344(16) 0.0276(14) 0.0336(16) -0.0046(12) -0.0138(13) -0.0093(12)
C67 0.0350(19) 0.073(3) 0.057(2) -0.038(2) -0.0145(17) 0.0003(18)
C68 0.054(2) 0.0277(16) 0.067(3) 0.0070(16) -0.042(2) -0.0059(15)
C69 0.051(2) 0.0305(17) 0.064(2) 0.0048(16) -0.0331(19) -0.0092(15)
C70 0.0349(18) 0.053(2) 0.044(2) -0.0214(16) -0.0206(16) 0.0077(16)
C71 0.051(2) 0.0335(18) 0.073(3) -0.0190(18) -0.026(2) 0.0030(16)
C72 0.051(2) 0.0317(17) 0.059(2) 0.0014(16) -0.0108(18) -0.0156(16)
C73 0.0360(18) 0.0406(18) 0.055(2) -0.0205(16) -0.0181(16) -0.0041(14)
C74 0.056(2) 0.0402(18) 0.045(2) 0.0101(15) -0.0260(18) -0.0230(16)
C75 0.074(3) 0.0298(17) 0.048(2) -0.0071(15) -0.011(2) -0.0178(17)
C76 0.035(2) 0.107(4) 0.039(2) -0.025(2) -0.0011(16) -0.027(2)
C77 0.047(2) 0.056(2) 0.045(2) -0.0188(17) -0.0221(17) -0.0068(17)
C78 0.0261(17) 0.074(3) 0.052(2) -0.034(2) -0.0107(15) -0.0040(17)
C80 0.104(4) 0.0230(19) 0.183(7) -0.001(3) -0.105(5) 0.001(2)
C84 0.051(3) 0.051(2) 0.096(4) 0.009(2) -0.036(3) 0.011(2)
C85 0.051(2) 0.0368(18) 0.075(3) -0.0038(17) -0.046(2) -0.0008(16)
C86 0.057(2) 0.0382(18) 0.043(2) -0.0156(15) -0.0149(17) -0.0052(16)
C87 0.051(2) 0.048(2) 0.060(3) 0.0005(18) -0.023(2) 0.0114(18)
C91 0.114(8) 0.028(3) 0.050(4) 0.012(3) -0.044(5) -0.027(4)
C95 0.080(5) 0.031(3) 0.081(6) 0.004(3) -0.026(4) 0.003(3)
C96 0.092(3) 0.075(3) 0.0270(19) 0.0027(19) -0.026(2) -0.034(3)
C106 0.086(7) 0.033(4) 0.099(7) 0.017(4) -0.062(6) -0.028(4)
C113 0.080(3) 0.073(3) 0.079(3) 0.014(3) -0.059(3) -0.012(3)
Cl3 0.0712(9) 0.1717(17) 0.0630(8) -0.0317(9) -0.0088(7) -0.0307(10)
Cl1 0.0974(12) 0.1208(14) 0.1267(15) 0.0353(12) -0.0279(11) -0.0405(11)
Cl2 0.1033(13) 0.1596(18) 0.1167(14) 0.0003(12) -0.0424(11) -0.0666(13)
Cl4 0.1035(15) 0.235(3) 0.147(2) 0.084(2) -0.0223(15) -0.0666(18)
C124 0.095(4) 0.157(6) 0.067(4) 0.007(4) -0.036(3) -0.071(5)
C126 0.102(5) 0.112(5) 0.105(5) -0.014(4) -0.053(4) -0.034(4)
C1 0.062(9) 0.025(7) 0.078(13) 0.013(7) -0.001(9) -0.026(6)
C95A 0.106(15) 0.021(6) 0.056(9) -0.001(5) -0.007(9) -0.018(7)
C91A 0.121(18) 0.026(6) 0.102(18) 0.010(9) -0.090(16) -0.004(10)

loop_
_atom_type_symbol
_atom_type_description
_atom_type_scat_dispersion_real
_atom_type_scat_dispersion_imag
_atom_type_scat_source
C C 0.0181 0.0091 'International Tables Vol C Tables 4.2.6.8 and 6.1.1.4'
H H 0.0000 0.0000 'International Tables Vol C Tables 4.2.6.8 and 6.1.1.4'
Br Br -0.6763 1.2805 'International Tables Vol C Tables 4.2.6.8 and 6.1.1.4'
Cl Cl 0.3639 0.7018 'International Tables Vol C Tables 4.2.6.8 and 6.1.1.4'
N N 0.0311 0.0180 'International Tables Vol C Tables 4.2.6.8 and 6.1.1.4'
Ni Ni -3.0029 0.5091 'International Tables Vol C Tables 4.2.6.8 and 6.1.1.4'

loop_
_geom_angle_atom_site_label_1
_geom_angle_atom_site_label_2
_geom_angle_atom_site_label_3
_geom_angle
Br4 Ni2 Br3 118.94(2)
N4 Ni2 Br3 107.59(7)
N4 Ni2 Br4 117.44(7)
N3 Ni2 Br3 118.81(7)
N3 Ni2 Br4 106.71(7)
N3 Ni2 N4 82.07(9)
Br1 Ni1 Br2 125.34(3)
N2 Ni1 Br2 111.98(7)
N2 Ni1 Br1 108.56(7)
N1 Ni1 Br2 103.85(7)
N1 Ni1 Br1 116.85(7)
N1 Ni1 N2 82.00(10)
C24 N2 Ni1 111.9(2)
C24 N2 C28 122.5(3)
C28 N2 Ni1 125.63(18)
C8 N4 Ni2 126.92(18)
C43 N4 Ni2 111.87(19)
C43 N4 C8 121.0(2)
C10 N3 Ni2 129.18(19)
C20 N3 Ni2 111.54(19)
C20 N3 C10 119.3(2)
C13 N1 Ni1 111.5(2)
C13 N1 C32 120.4(2)
C32 N1 Ni1 128.18(18)
C9 C8 N4 118.5(2)
C9 C8 C51 122.4(3)
C51 C8 N4 119.1(2)
C8 C9 C25 122.2(3)
C33 C9 C8 117.7(3)
C33 C9 C25 120.0(3)
C52 C10 N3 119.4(3)
C57 C10 N3 117.6(3)
C57 C10 C52 123.0(3)
C35 C11 C34 113.9(2)
C39 C11 C34 125.4(3)
C39 C11 C35 120.7(3)
C14 C12 C34 114.8(2)
C49 C12 C14 119.2(3)
C49 C12 C34 125.9(3)
N1 C13 C24 117.7(3)
N1 C13 C31 129.7(3)
C24 C13 C31 112.6(2)
C12 C14 C48 113.4(2)
C36 C14 C12 121.1(3)
C36 C14 C48 125.5(3)
C28 C15 C65 121.4(3)
C70 C15 C28 117.3(3)
C70 C15 C65 121.2(3)
C23 C16 C31 124.5(3)
C23 C16 C38 121.0(3)
C38 C16 C31 114.5(3)
C39 C17 C58 119.7(3)
C46 C17 C39 117.7(3)
C46 C17 C58 122.6(3)
C35 C18 H18 120.4
C35 C18 C46 119.2(3)
C46 C18 H18 120.4
C21 C19 C31 114.4(2)
C29 C19 C21 119.8(3)
C29 C19 C31 125.8(3)
N3 C20 C34 130.2(3)
N3 C20 C43 117.6(2)
C43 C20 C34 112.1(2)
C19 C21 C26 113.7(2)
C22 C21 C19 120.9(3)
C22 C21 C26 125.4(3)
C21 C22 H22 120.1
C21 C22 C27 119.8(3)
C27 C22 H22 120.1
C16 C23 H23 119.8
C16 C23 C50 120.5(3)
C50 C23 H23 119.8
N2 C24 C13 116.7(3)
N2 C24 C26 131.0(3)
C13 C24 C26 112.3(2)
C9 C25 H25A 109.5
C9 C25 H25B 109.5
C9 C25 H25C 109.5
H25A C25 H25B 109.5
H25A C25 H25C 109.5
H25B C25 H25C 109.5
C21 C26 H26 113.4
C21 C26 C38 106.4(2)
C24 C26 C21 104.9(2)
C24 C26 H26 113.4
C24 C26 C38 104.5(2)
C38 C26 H26 113.4
C22 C27 C66 121.6(3)
C37 C27 C22 118.2(3)
C37 C27 C66 120.1(3)
C15 C28 N2 117.4(3)
C30 C28 N2 119.7(3)
C30 C28 C15 122.8(3)
C19 C29 H29 120.5
C19 C29 C37 119.0(3)
C37 C29 H29 120.5
C28 C30 C55 117.1(3)
C28 C30 C72 121.8(3)
C55 C30 C72 121.0(3)
C13 C31 C16 103.7(2)
C13 C31 C19 105.0(2)
C13 C31 H31 113.7
C16 C31 C19 106.2(2)
C16 C31 H31 113.7
C19 C31 H31 113.7
C56 C32 N1 118.9(3)
C63 C32 N1 117.8(3)
C63 C32 C56 123.3(3)
C9 C33 H33 119.6
C42 C33 C9 120.9(3)
C42 C33 H33 119.6
C11 C34 H34 113.5
C12 C34 C11 109.4(2)
C12 C34 H34 113.5
C20 C34 C11 103.9(2)
C20 C34 C12 102.1(2)
C20 C34 H34 113.5
C11 C35 C48 114.1(3)
C18 C35 C11 119.7(3)
C18 C35 C48 126.2(3)
C14 C36 H36 119.9
C14 C36 C54 120.3(3)
C54 C36 H36 119.9
C27 C37 H37 118.9
C29 C37 C27 122.3(3)
C29 C37 H37 118.9
C16 C38 C26 113.6(2)
C53 C38 C16 119.4(3)
C53 C38 C26 127.0(3)
C11 C39 C17 120.6(3)
C11 C39 H39 119.7
C17 C39 H39 119.7
C50 C40 H40 118.7
C53 C40 H40 118.7
C53 C40 C50 122.6(3)
H41A C41 H41B 109.5
H41A C41 H41C 109.5
H41B C41 H41C 109.5
C52 C41 H41A 109.5
C52 C41 H41B 109.5
C52 C41 H41C 109.5
C33 C42 H42 120.0
C47 C42 C33 120.1(3)
C47 C42 H42 120.0
N4 C43 C20 116.6(3)
N4 C43 C48 131.0(3)
C20 C43 C48 112.3(2)
C49 C44 H44 118.9
C54 C44 H44 118.9
C54 C44 C49 122.1(3)
C17 C46 H46 118.9
C18 C46 C17 122.2(3)
C18 C46 H46 118.9
C42 C47 H47 119.2
C42 C47 C51 121.5(3)
C51 C47 H47 119.2
C14 C48 H48 113.4
C35 C48 C14 108.4(2)
C35 C48 H48 113.4
C43 C48 C14 103.6(2)
C43 C48 C35 103.6(2)
C43 C48 H48 113.4
C12 C49 H49 120.4
C44 C49 C12 119.3(3)
C44 C49 H49 120.4
C23 C50 C68 121.6(3)
C40 C50 C23 117.3(3)
C40 C50 C68 121.1(3)
C8 C51 C60 121.0(3)
C47 C51 C8 117.4(3)
C47 C51 C60 121.6(3)
C10 C52 C41 122.2(3)
C62 C52 C10 116.8(3)
C62 C52 C41 121.0(3)
C38 C53 C40 119.2(3)
C38 C53 H53 120.4
C40 C53 H53 120.4
C36 C54 C61 121.6(3)
C44 C54 C36 117.9(3)
C44 C54 C61 120.4(3)
C30 C55 H55 119.5
C78 C55 C30 121.0(3)
C78 C55 H55 119.5
C32 C56 C74 122.8(3)
C59 C56 C32 116.9(3)
C59 C56 C74 120.3(3)
C10 C57 C86 121.2(3)
C64 C57 C10 117.1(3)
C64 C57 C86 121.7(3)
C17 C58 C69 109.2(3)
C85 C58 C17 110.4(3)
C85 C58 C69 107.6(3)
C87 C58 C17 112.0(3)
C87 C58 C69 108.5(3)
C87 C58 C85 109.1(3)
C56 C59 H59 119.4
C76 C59 C56 121.2(4)
C76 C59 H59 119.4
C51 C60 H60A 109.5
C51 C60 H60B 109.5
C51 C60 H60C 109.5
H60A C60 H60B 109.5
H60A C60 H60C 109.5
H60B C60 H60C 109.5
C54 C61 C91 113.2(4)
C54 C61 C1 102.5(6)
C54 C61 C95A 107.5(5)
C95 C61 C54 110.2(4)
C95 C61 C91 104.9(6)
C106 C61 C54 111.1(4)
C106 C61 C91 106.7(6)
C106 C61 C95 110.5(6)
C1 C61 C95A 102.6(11)
C91A C61 C54 109.3(8)
C91A C61 C1 118.8(15)
C91A C61 C95A 115.0(12)
C52 C62 H62 119.3
C96 C62 C52 121.5(4)
C96 C62 H62 119.3
C32 C63 C67 116.7(3)
C32 C63 C71 121.7(3)
C67 C63 C71 121.6(3)
C57 C64 H64 119.2
C96 C64 C57 121.6(4)
C96 C64 H64 119.2
C15 C65 H65A 109.5
C15 C65 H65B 109.5
C15 C65 H65C 109.5
H65A C65 H65B 109.5
H65A C65 H65C 109.5
H65B C65 H65C 109.5
C27 C66 C75 111.6(3)
C27 C66 C77 107.0(3)
C73 C66 C27 112.3(2)
C73 C66 C75 108.4(3)
C73 C66 C77 109.0(3)
C75 C66 C77 108.5(3)
C63 C67 H67 119.5
C76 C67 C63 121.1(4)
C76 C67 H67 119.5
C50 C68 C113 109.2(4)
C80 C68 C50 109.4(3)
C80 C68 C113 110.1(4)
C84 C68 C50 111.9(3)
C84 C68 C80 108.9(4)
C84 C68 C113 107.3(4)
C58 C69 H69A 109.5
C58 C69 H69B 109.5
C58 C69 H69C 109.5
H69A C69 H69B 109.5
H69A C69 H69C 109.5
H69B C69 H69C 109.5
C15 C70 H70 119.4
C78 C70 C15 121.2(3)
C78 C70 H70 119.4
C63 C71 H71A 109.5
C63 C71 H71B 109.5
C63 C71 H71C 109.5
H71A C71 H71B 109.5
H71A C71 H71C 109.5
H71B C71 H71C 109.5
C30 C72 H72A 109.5
C30 C72 H72B 109.5
C30 C72 H72C 109.5
H72A C72 H72B 109.5
H72A C72 H72C 109.5
H72B C72 H72C 109.5
C66 C73 H73A 109.5
C66 C73 H73B 109.5
C66 C73 H73C 109.5
H73A C73 H73B 109.5
H73A C73 H73C 109.5
H73B C73 H73C 109.5
C56 C74 H74A 109.5
C56 C74 H74B 109.5
C56 C74 H74C 109.5
H74A C74 H74B 109.5
H74A C74 H74C 109.5
H74B C74 H74C 109.5
C66 C75 H75A 109.5
C66 C75 H75B 109.5
C66 C75 H75C 109.5
H75A C75 H75B 109.5
H75A C75 H75C 109.5
H75B C75 H75C 109.5
C59 C76 C67 120.8(4)
C59 C76 H76 119.6
C67 C76 H76 119.6
C66 C77 H77A 109.5
C66 C77 H77B 109.5
C66 C77 H77C 109.5
H77A C77 H77B 109.5
H77A C77 H77C 109.5
H77B C77 H77C 109.5
C55 C78 H78 119.8
C70 C78 C55 120.5(3)
C70 C78 H78 119.8
C68 C80 H80A 109.5
C68 C80 H80B 109.5
C68 C80 H80C 109.5
H80A C80 H80B 109.5
H80A C80 H80C 109.5
H80B C80 H80C 109.5
C68 C84 H84A 109.5
C68 C84 H84B 109.5
C68 C84 H84C 109.5
H84A C84 H84B 109.5
H84A C84 H84C 109.5
H84B C84 H84C 109.5
C58 C85 H85A 109.5
C58 C85 H85B 109.5
C58 C85 H85C 109.5
H85A C85 H85B 109.5
H85A C85 H85C 109.5
H85B C85 H85C 109.5
C57 C86 H86A 109.5
C57 C86 H86B 109.5
C57 C86 H86C 109.5
H86A C86 H86B 109.5
H86A C86 H86C 109.5
H86B C86 H86C 109.5
C58 C87 H87A 109.5
C58 C87 H87B 109.5
C58 C87 H87C 109.5
H87A C87 H87B 109.5
H87A C87 H87C 109.5
H87B C87 H87C 109.5
C61 C91 H91A 109.5
C61 C91 H91B 109.5
C61 C91 H91C 109.5
H91A C91 H91B 109.5
H91A C91 H91C 109.5
H91B C91 H91C 109.5
C61 C95 H95A 109.5
C61 C95 H95B 109.5
C61 C95 H95C 109.5
H95A C95 H95B 109.5
H95A C95 H95C 109.5
H95B C95 H95C 109.5
C62 C96 H96 120.0
C64 C96 C62 120.0(4)
C64 C96 H96 120.0
C61 C106 H10A 109.5
C61 C106 H10B 109.5
C61 C106 H10C 109.5
H10A C106 H10B 109.5
H10A C106 H10C 109.5
H10B C106 H10C 109.5
C68 C113 H11A 109.5
C68 C113 H11B 109.5
C68 C113 H11C 109.5
H11A C113 H11B 109.5
H11A C113 H11C 109.5
H11B C113 H11C 109.5
Cl3 C124 H12A 109.2
Cl3 C124 H12B 109.2
Cl4 C124 Cl3 111.9(4)
Cl4 C124 H12A 109.2
Cl4 C124 H12B 109.2
H12A C124 H12B 107.9
Cl1 C126 Cl2 115.7(4)
Cl1 C126 H12C 108.4
Cl1 C126 H12D 108.4
Cl2 C126 H12C 108.4
Cl2 C126 H12D 108.4
H12C C126 H12D 107.4
C61 C1 H1A 109.5
C61 C1 H1B 109.5
C61 C1 H1C 109.5
H1A C1 H1B 109.5
H1A C1 H1C 109.5
H1B C1 H1C 109.5
C61 C95A H95D 109.5
C61 C95A H95E 109.5
C61 C95A H95F 109.5
H95D C95A H95E 109.5
H95D C95A H95F 109.5
H95E C95A H95F 109.5
C61 C91A H91D 109.5
C61 C91A H91E 109.5
C61 C91A H91F 109.5
H91D C91A H91E 109.5
H91D C91A H91F 109.5
H91E C91A H91F 109.5

loop_
_geom_bond_atom_site_label_1
_geom_bond_atom_site_label_2
_geom_bond_distance
Br3 Ni2 2.3248(6)
Br2 Ni1 2.3267(6)
Br1 Ni1 2.3160(6)
Br4 Ni2 2.3146(6)
Ni2 N4 2.024(2)
Ni2 N3 2.019(2)
Ni1 N2 2.026(3)
Ni1 N1 2.017(2)
N2 C24 1.275(4)
N2 C28 1.439(4)
N4 C8 1.439(4)
N4 C43 1.275(4)
N3 C10 1.447(4)
N3 C20 1.272(4)
N1 C13 1.280(4)
N1 C32 1.446(4)
C8 C9 1.396(4)
C8 C51 1.404(4)
C9 C25 1.504(4)
C9 C33 1.390(4)
C10 C52 1.398(5)
C10 C57 1.395(5)
C11 C34 1.522(4)
C11 C35 1.401(4)
C11 C39 1.382(4)
C12 C14 1.394(4)
C12 C34 1.522(4)
C12 C49 1.389(4)
C13 C24 1.483(4)
C13 C31 1.506(4)
C14 C36 1.380(4)
C14 C48 1.531(4)
C15 C28 1.400(4)
C15 C65 1.504(5)
C15 C70 1.387(5)
C16 C23 1.384(4)
C16 C31 1.528(4)
C16 C38 1.389(4)
C17 C39 1.401(5)
C17 C46 1.396(5)
C17 C58 1.536(4)
C18 H18 0.9500
C18 C35 1.381(4)
C18 C46 1.394(4)
C19 C21 1.394(4)
C19 C29 1.383(4)
C19 C31 1.529(4)
C20 C34 1.514(4)
C20 C43 1.494(4)
C21 C22 1.389(4)
C21 C26 1.519(4)
C22 H22 0.9500
C22 C27 1.401(4)
C23 H23 0.9500
C23 C50 1.393(5)
C24 C26 1.514(4)
C25 H25A 0.9800
C25 H25B 0.9800
C25 H25C 0.9800
C26 H26 1.0000
C26 C38 1.534(4)
C27 C37 1.391(4)
C27 C66 1.528(4)
C28 C30 1.389(4)
C29 H29 0.9500
C29 C37 1.387(4)
C30 C55 1.398(5)
C30 C72 1.502(5)
C31 H31 1.0000
C32 C56 1.401(5)
C32 C63 1.392(5)
C33 H33 0.9500
C33 C42 1.387(5)
C34 H34 1.0000
C35 C48 1.523(4)
C36 H36 0.9500
C36 C54 1.403(4)
C37 H37 0.9500
C38 C53 1.381(4)
C39 H39 0.9500
C40 H40 0.9500
C40 C50 1.393(5)
C40 C53 1.382(5)
C41 H41A 0.9800
C41 H41B 0.9800
C41 H41C 0.9800
C41 C52 1.503(5)
C42 H42 0.9500
C42 C47 1.374(5)
C43 C48 1.516(4)
C44 H44 0.9500
C44 C49 1.389(5)
C44 C54 1.388(5)
C46 H46 0.9500
C47 H47 0.9500
C47 C51 1.387(4)
C48 H48 1.0000
C49 H49 0.9500
C50 C68 1.533(5)
C51 C60 1.499(4)
C52 C62 1.393(5)
C53 H53 0.9500
C54 C61 1.538(4)
C55 H55 0.9500
C55 C78 1.373(6)
C56 C59 1.391(5)
C56 C74 1.501(5)
C57 C64 1.388(5)
C57 C86 1.508(5)
C58 C69 1.540(5)
C58 C85 1.529(5)
C58 C87 1.519(6)
C59 H59 0.9500
C59 C76 1.368(7)
C60 H60A 0.9800
C60 H60B 0.9800
C60 H60C 0.9800
C61 C91 1.570(9)
C61 C95 1.535(8)
C61 C106 1.499(8)
C61 C1 1.566(17)
C61 C95A 1.576(15)
C61 C91A 1.372(17)
C62 H62 0.9500
C62 C96 1.374(7)
C63 C67 1.396(5)
C63 C71 1.501(6)
C64 H64 0.9500
C64 C96 1.372(7)
C65 H65A 0.9800
C65 H65B 0.9800
C65 H65C 0.9800
C66 C73 1.523(5)
C66 C75 1.533(5)
C66 C77 1.542(5)
C67 H67 0.9500
C67 C76 1.375(7)
C68 C80 1.520(6)
C68 C84 1.511(7)
C68 C113 1.542(6)
C69 H69A 0.9800
C69 H69B 0.9800
C69 H69C 0.9800
C70 H70 0.9500
C70 C78 1.370(6)
C71 H71A 0.9800
C71 H71B 0.9800
C71 H71C 0.9800
C72 H72A 0.9800
C72 H72B 0.9800
C72 H72C 0.9800
C73 H73A 0.9800
C73 H73B 0.9800
C73 H73C 0.9800
C74 H74A 0.9800
C74 H74B 0.9800
C74 H74C 0.9800
C75 H75A 0.9800
C75 H75B 0.9800
C75 H75C 0.9800
C76 H76 0.9500
C77 H77A 0.9800
C77 H77B 0.9800
C77 H77C 0.9800
C78 H78 0.9500
C80 H80A 0.9800
C80 H80B 0.9800
C80 H80C 0.9800
C84 H84A 0.9800
C84 H84B 0.9800
C84 H84C 0.9800
C85 H85A 0.9800
C85 H85B 0.9800
C85 H85C 0.9800
C86 H86A 0.9800
C86 H86B 0.9800
C86 H86C 0.9800
C87 H87A 0.9800
C87 H87B 0.9800
C87 H87C 0.9800
C91 H91A 0.9800
C91 H91B 0.9800
C91 H91C 0.9800
C95 H95A 0.9800
C95 H95B 0.9800
C95 H95C 0.9800
C96 H96 0.9500
C106 H10A 0.9800
C106 H10B 0.9800
C106 H10C 0.9800
C113 H11A 0.9800
C113 H11B 0.9800
C113 H11C 0.9800
Cl3 C124 1.758(9)
Cl1 C126 1.676(8)
Cl2 C126 1.720(7)
Cl4 C124 1.696(6)
C124 H12A 0.9900
C124 H12B 0.9900
C126 H12C 0.9900
C126 H12D 0.9900
C1 H1A 0.9800
C1 H1B 0.9800
C1 H1C 0.9800
C95A H95D 0.9800
C95A H95E 0.9800
C95A H95F 0.9800
C91A H91D 0.9800
C91A H91E 0.9800
C91A H91F 0.9800

loop_
_geom_torsion_atom_site_label_1
_geom_torsion_atom_site_label_2
_geom_torsion_atom_site_label_3
_geom_torsion_atom_site_label_4
_geom_torsion
Ni2 N4 C8 C9 -93.4(3)
Ni2 N4 C8 C51 83.8(3)
Ni2 N4 C43 C20 2.0(3)
Ni2 N4 C43 C48 179.8(2)
Ni2 N3 C10 C52 -96.8(3)
Ni2 N3 C10 C57 85.0(3)
Ni2 N3 C20 C34 178.9(2)
Ni2 N3 C20 C43 -5.8(3)
Ni1 N2 C24 C13 5.5(3)
Ni1 N2 C24 C26 -176.2(2)
Ni1 N2 C28 C15 -84.9(3)
Ni1 N2 C28 C30 91.4(3)
Ni1 N1 C13 C24 -0.3(3)
Ni1 N1 C13 C31 179.7(2)
Ni1 N1 C32 C56 94.3(3)
Ni1 N1 C32 C63 -85.4(3)
N2 C24 C26 C21 -121.2(3)
N2 C24 C26 C38 127.0(3)
N2 C28 C30 C55 -175.1(3)
N2 C28 C30 C72 6.5(5)
N4 C8 C9 C25 -1.7(4)
N4 C8 C9 C33 177.2(2)
N4 C8 C51 C47 -177.0(3)
N4 C8 C51 C60 3.8(4)
N4 C43 C48 C14 -121.5(3)
N4 C43 C48 C35 125.4(3)
N3 C10 C52 C41 0.3(5)
N3 C10 C52 C62 -178.8(3)
N3 C10 C57 C64 179.5(3)
N3 C10 C57 C86 0.8(5)
N3 C20 C34 C11 -128.4(3)
N3 C20 C34 C12 117.9(3)
N3 C20 C43 N4 2.7(4)
N3 C20 C43 C48 -175.5(2)
N1 C13 C24 N2 -3.6(4)
N1 C13 C24 C26 177.7(2)
N1 C13 C31 C16 -122.5(3)
N1 C13 C31 C19 126.3(3)
N1 C32 C56 C59 -178.0(3)
N1 C32 C56 C74 3.7(4)
N1 C32 C63 C67 177.9(3)
N1 C32 C63 C71 -3.8(5)
C8 N4 C43 C20 -172.9(2)
C8 N4 C43 C48 4.9(4)
C8 C9 C33 C42 0.5(4)
C9 C8 C51 C47 0.1(4)
C9 C8 C51 C60 -179.1(3)
C9 C33 C42 C47 -1.2(5)
C10 N3 C20 C34 -0.2(4)
C10 N3 C20 C43 175.1(2)
C10 C52 C62 C96 -0.2(6)
C10 C57 C64 C96 -1.2(6)
C11 C35 C48 C14 -52.1(3)
C11 C35 C48 C43 57.4(3)
C12 C14 C36 C54 1.7(4)
C12 C14 C48 C35 53.5(3)
C12 C14 C48 C43 -56.1(3)
C13 N1 C32 C56 -84.8(3)
C13 N1 C32 C63 95.4(3)
C13 C24 C26 C21 57.2(3)
C13 C24 C26 C38 -54.6(3)
C14 C12 C34 C11 -49.3(3)
C14 C12 C34 C20 60.3(3)
C14 C12 C49 C44 2.2(4)
C14 C36 C54 C44 0.8(4)
C14 C36 C54 C61 -177.5(3)
C15 C28 C30 C55 0.9(5)
C15 C28 C30 C72 -177.5(3)
C15 C70 C78 C55 1.3(5)
C16 C23 C50 C40 3.0(4)
C16 C23 C50 C68 -178.0(3)
C16 C38 C53 C40 1.3(5)
C18 C35 C48 C14 129.8(3)
C18 C35 C48 C43 -120.7(3)
C19 C21 C22 C27 -0.6(4)
C19 C21 C26 C24 -55.7(3)
C19 C21 C26 C38 54.7(3)
C19 C29 C37 C27 -1.0(4)
C20 N3 C10 C52 82.2(4)
C20 N3 C10 C57 -96.0(3)
C20 C43 C48 C14 56.3(3)
C20 C43 C48 C35 -56.8(3)
C21 C19 C29 C37 3.4(4)
C21 C19 C31 C13 57.3(3)
C21 C19 C31 C16 -52.2(3)
C21 C22 C27 C37 2.9(4)
C21 C22 C27 C66 -172.8(3)
C21 C26 C38 C16 -53.6(3)
C21 C26 C38 C53 124.6(3)
C22 C21 C26 C24 127.6(3)
C22 C21 C26 C38 -122.0(3)
C22 C27 C37 C29 -2.2(4)
C22 C27 C66 C73 -20.4(4)
C22 C27 C66 C75 -142.3(3)
C22 C27 C66 C77 99.1(3)
C23 C16 C31 C13 124.0(3)
C23 C16 C31 C19 -125.6(3)
C23 C16 C38 C26 178.4(3)
C23 C16 C38 C53 0.0(4)
C23 C50 C68 C80 -113.7(5)
C23 C50 C68 C84 7.1(5)
C23 C50 C68 C113 125.8(4)
C24 N2 C28 C15 96.8(3)
C24 N2 C28 C30 -87.0(3)
C24 C13 C31 C16 57.6(3)
C24 C13 C31 C19 -53.7(3)
C24 C26 C38 C16 57.1(3)
C24 C26 C38 C53 -124.7(3)
C25 C9 C33 C42 179.4(3)
C26 C21 C22 C27 175.9(3)
C26 C38 C53 C40 -176.8(3)
C28 N2 C24 C13 -176.0(2)
C28 N2 C24 C26 2.3(4)
C28 C15 C70 C78 0.7(5)
C28 C30 C55 C78 1.1(5)
C29 C19 C21 C22 -2.7(4)
C29 C19 C21 C26 -179.5(3)
C29 C19 C31 C13 -124.9(3)
C29 C19 C31 C16 125.6(3)
C30 C55 C78 C70 -2.2(6)
C31 C13 C24 N2 176.3(2)
C31 C13 C24 C26 -2.3(3)
C31 C16 C23 C50 176.6(3)
C31 C16 C38 C26 -0.6(3)
C31 C16 C38 C53 -179.0(3)
C31 C19 C21 C22 175.3(2)
C31 C19 C21 C26 -1.6(3)
C31 C19 C29 C37 -174.3(3)
C32 N1 C13 C24 179.0(2)
C32 N1 C13 C31 -1.0(4)
C32 C56 C59 C76 -0.3(5)
C32 C63 C67 C76 0.6(5)
C33 C42 C47 C51 1.4(5)
C34 C11 C35 C18 178.5(2)
C34 C11 C35 C48 0.3(3)
C34 C11 C39 C17 -178.8(3)
C34 C12 C14 C36 -179.6(3)
C34 C12 C14 C48 -2.8(4)
C34 C12 C49 C44 178.2(3)
C34 C20 C43 N4 178.8(2)
C34 C20 C43 C48 0.6(3)
C35 C11 C34 C12 50.6(3)
C35 C11 C34 C20 -57.8(3)
C35 C11 C39 C17 -0.6(4)
C35 C18 C46 C17 -0.7(4)
C36 C14 C48 C35 -129.8(3)
C36 C14 C48 C43 120.6(3)
C36 C54 C61 C91 -7.6(7)
C36 C54 C61 C95 -124.6(6)
C36 C54 C61 C106 112.5(7)
C36 C54 C61 C1 81.5(10)
C36 C54 C61 C95A -170.8(10)
C36 C54 C61 C91A -45.4(16)
C37 C27 C66 C73 164.0(3)
C37 C27 C66 C75 42.1(4)
C37 C27 C66 C77 -76.5(4)
C38 C16 C23 C50 -2.2(4)
C38 C16 C31 C13 -57.1(3)
C38 C16 C31 C19 53.3(3)
C39 C11 C34 C12 -131.2(3)
C39 C11 C34 C20 120.4(3)
C39 C11 C35 C18 0.2(4)
C39 C11 C35 C48 -178.1(2)
C39 C17 C46 C18 0.3(4)
C39 C17 C58 C69 -65.0(4)
C39 C17 C58 C85 53.1(4)
C39 C17 C58 C87 174.8(3)
C40 C50 C68 C80 65.3(5)
C40 C50 C68 C84 -173.9(4)
C40 C50 C68 C113 -55.2(4)
C41 C52 C62 C96 -179.3(4)
C42 C47 C51 C8 -0.8(5)
C42 C47 C51 C60 178.4(3)
C43 N4 C8 C9 80.7(3)
C43 N4 C8 C51 -102.1(3)
C43 C20 C34 C11 56.1(3)
C43 C20 C34 C12 -57.6(3)
C44 C54 C61 C91 174.2(6)
C44 C54 C61 C95 57.1(6)
C44 C54 C61 C106 -65.7(7)
C44 C54 C61 C1 -96.7(10)
C44 C54 C61 C95A 10.9(10)
C44 C54 C61 C91A 136.4(16)
C46 C17 C39 C11 0.4(4)
C46 C17 C58 C69 114.5(3)
C46 C17 C58 C85 -127.4(3)
C46 C17 C58 C87 -5.7(4)
C46 C18 C35 C11 0.5(4)
C46 C18 C35 C48 178.5(3)
C48 C14 C36 C54 -174.8(3)
C49 C12 C14 C36 -3.2(4)
C49 C12 C14 C48 173.7(3)
C49 C12 C34 C11 134.5(3)
C49 C12 C34 C20 -115.8(3)
C49 C44 C54 C36 -1.8(5)
C49 C44 C54 C61 176.5(3)
C50 C40 C53 C38 -0.4(5)
C51 C8 C9 C25 -178.8(3)
C51 C8 C9 C33 0.1(4)
C52 C10 C57 C64 1.4(5)
C52 C10 C57 C86 -177.4(3)
C52 C62 C96 C64 0.3(7)
C53 C40 C50 C23 -1.7(5)
C53 C40 C50 C68 179.2(3)
C54 C44 C49 C12 0.3(5)
C56 C32 C63 C67 -1.8(5)
C56 C32 C63 C71 176.5(3)
C56 C59 C76 C67 -0.9(6)
C57 C10 C52 C41 178.5(3)
C57 C10 C52 C62 -0.7(5)
C57 C64 C96 C62 0.4(7)
C58 C17 C39 C11 179.9(3)
C58 C17 C46 C18 -179.3(3)
C63 C32 C56 C59 1.7(5)
C63 C32 C56 C74 -176.6(3)
C63 C67 C76 C59 0.8(6)
C65 C15 C28 N2 -8.8(4)
C65 C15 C28 C30 175.1(3)
C65 C15 C70 C78 -176.2(3)
C66 C27 C37 C29 173.6(3)
C70 C15 C28 N2 174.3(3)
C70 C15 C28 C30 -1.8(4)
C71 C63 C67 C76 -177.7(4)
C72 C30 C55 C78 179.5(4)
C74 C56 C59 C76 178.1(4)
C86 C57 C64 C96 177.5(4)
